data_7021896
loop_
_publ_author_name
'Funaioli, Tiziana'
'Marchetti, Fabio'
'Pampaloni, Guido'
'Zacchini, Stefano'

_publ_section_title
;
 Ligand-interchange reactions between M(iv) (M = Ti, V) oxide
 bis-acetylacetonates and halides of high-valent group 4 and 5 metals. A
 synthetic and electrochemical study.
;
_journal_issue 39
_journal_name_full 'Dalton transactions (Cambridge, England : 2003)'
_journal_page_first 14168
_journal_page_last 14177
_journal_paper_doi 10.1039/c3dt51378e
_journal_volume 42
_journal_year 2013
_chemical_formula_sum 'C11 H16 Cl F2 O4 Ti'
_chemical_formula_weight 333.59
_chemical_name_systematic
;
?
;
_space_group_IT_number 14
_symmetry_cell_setting monoclinic
_symmetry_space_group_name_Hall '-P 2yn'
_symmetry_space_group_name_H-M 'P 1 21/n 1'
_atom_sites_solution_hydrogens geom
_atom_sites_solution_primary direct
_atom_sites_solution_secondary difmap
_audit_creation_method SHELXL-97
_cell_angle_alpha 90.00
_cell_angle_beta 91.637(4)
_cell_angle_gamma 90.00
_cell_formula_units_Z 4
_cell_length_a 7.348(2)
_cell_length_b 15.929(5)
_cell_length_c 12.843(4)
_cell_measurement_reflns_used 5327
_cell_measurement_temperature 100(2)
_cell_measurement_theta_max 28.179
_cell_measurement_theta_min 2.5575
_cell_volume 1502.6(8)
_computing_structure_refinement 'SHELXL-97 (Sheldrick, 1997)'
_computing_structure_solution 'SHELXS-97 (Sheldrick, 1990)'
_diffrn_ambient_temperature 100(2)
_diffrn_measured_fraction_theta_full 0.990
_diffrn_measured_fraction_theta_max 0.990
_diffrn_measurement_device_type 'CCD area detector'
_diffrn_measurement_method 'phi and omega scans'
_diffrn_radiation_monochromator graphite
_diffrn_radiation_source 'fine-focus sealed tube'
_diffrn_radiation_type MoK\a
_diffrn_radiation_wavelength 0.71073
_diffrn_reflns_av_R_equivalents 0.0486
_diffrn_reflns_av_sigmaI/netI 0.0570
_diffrn_reflns_limit_h_max 9
_diffrn_reflns_limit_h_min -9
_diffrn_reflns_limit_k_max 18
_diffrn_reflns_limit_k_min -19
_diffrn_reflns_limit_l_max 15
_diffrn_reflns_limit_l_min -15
_diffrn_reflns_number 7195
_diffrn_reflns_theta_full 26.00
_diffrn_reflns_theta_max 26.00
_diffrn_reflns_theta_min 2.04
_exptl_absorpt_coefficient_mu 0.774
_exptl_absorpt_correction_T_max 0.8927
_exptl_absorpt_correction_T_min 0.8421
_exptl_absorpt_correction_type empirical
_exptl_crystal_colour pale-yellow
_exptl_crystal_density_diffrn 1.475
_exptl_crystal_density_method 'not measured'
_exptl_crystal_description plate
_exptl_crystal_F_000 684
_exptl_crystal_size_max 0.23
_exptl_crystal_size_mid 0.21
_exptl_crystal_size_min 0.15
_refine_diff_density_max 1.432
_refine_diff_density_min -1.209
_refine_diff_density_rms 0.157
_refine_ls_extinction_method none
_refine_ls_goodness_of_fit_ref 1.210
_refine_ls_hydrogen_treatment constr
_refine_ls_matrix_type full
_refine_ls_number_parameters 176
_refine_ls_number_reflns 2926
_refine_ls_number_restraints 2
_refine_ls_restrained_S_all 1.210
_refine_ls_R_factor_all 0.1073
_refine_ls_R_factor_gt 0.1051
_refine_ls_shift/su_max 0.000
_refine_ls_shift/su_mean 0.000
_refine_ls_structure_factor_coef Fsqd
_refine_ls_weighting_details 'calc w=1/[\s^2^(Fo^2^)+(0.0417P)^2^+18.8955P] where P=(Fo^2^+2Fc^2^)/3'
_refine_ls_weighting_scheme calc
_refine_ls_wR_factor_gt 0.2541
_refine_ls_wR_factor_ref 0.2550
_reflns_number_gt 2802
_reflns_number_total 2926
_reflns_threshold_expression >2sigma(I)
_cod_data_source_file c3dt51378e.txt
_cod_data_source_block p21n
_cod_original_cell_volume 1502.6(9)
_cod_original_sg_symbol_H-M P2(1)/n
_cod_database_code 7021896

loop_
_symmetry_equiv_pos_as_xyz
'x, y, z'
'-x+1/2, y+1/2, -z+1/2'
'-x, -y, -z'
'x-1/2, -y-1/2, z-1/2'

loop_
_atom_site_label
_atom_site_type_symbol
_atom_site_fract_x
_atom_site_fract_y
_atom_site_fract_z
_atom_site_U_iso_or_equiv
_atom_site_adp_type
_atom_site_occupancy
_atom_site_symmetry_multiplicity
_atom_site_calc_flag
_atom_site_refinement_flags
C1 C 0.7603(10) 0.0385(5) 0.4013(7) 0.0319(17) Uani 1 1 d .
H1A H 0.8280 0.0577 0.3411 0.048 Uiso 1 1 calc R
H1B H 0.7869 -0.0209 0.4143 0.048 Uiso 1 1 calc R
H1C H 0.7968 0.0716 0.4627 0.048 Uiso 1 1 calc R
C2 C 0.5597(9) 0.0494(4) 0.3793(6) 0.0242(15) Uani 1 1 d .
C3 C 0.4505(11) -0.0166(5) 0.3444(7) 0.0338(18) Uani 1 1 d .
H3 H 0.5045 -0.0704 0.3368 0.041 Uiso 1 1 calc R
C4 C 0.2663(10) -0.0078(5) 0.3201(6) 0.0268(15) Uani 1 1 d .
C5 C 0.1566(12) -0.0826(5) 0.2858(8) 0.042(2) Uani 1 1 d .
H5A H 0.0920 -0.1053 0.3452 0.063 Uiso 1 1 calc R
H5B H 0.2379 -0.1256 0.2585 0.063 Uiso 1 1 calc R
H5C H 0.0683 -0.0658 0.2311 0.063 Uiso 1 1 calc R
C6 C 0.3120(12) 0.2088(7) 0.0370(6) 0.042(2) Uani 1 1 d .
H6A H 0.3959 0.2565 0.0342 0.063 Uiso 1 1 calc R
H6B H 0.2204 0.2134 -0.0196 0.063 Uiso 1 1 calc R
H6C H 0.3802 0.1563 0.0295 0.063 Uiso 1 1 calc R
C7 C 0.2194(10) 0.2089(5) 0.1397(5) 0.0258(15) Uani 1 1 d .
C8 C 0.0349(10) 0.2312(6) 0.1450(6) 0.0333(18) Uani 1 1 d .
H8 H -0.0310 0.2427 0.0819 0.040 Uiso 1 1 calc R
C9 C -0.0555(9) 0.2373(5) 0.2382(6) 0.0242(15) Uani 1 1 d .
C10 C -0.2476(10) 0.2664(6) 0.2406(7) 0.0354(19) Uani 1 1 d .
H10A H -0.3243 0.2212 0.2667 0.053 Uiso 1 1 calc R
H10B H -0.2895 0.2819 0.1700 0.053 Uiso 1 1 calc R
H10C H -0.2557 0.3153 0.2865 0.053 Uiso 1 1 calc R
F1 F 0.1754(5) 0.1577(3) 0.4990(3) 0.0247(9) Uani 1 1 d .
F2 F 0.3641(6) 0.2766(3) 0.4003(3) 0.0282(9) Uani 1 1 d .
O1 O 0.4969(6) 0.1245(3) 0.3923(4) 0.0224(10) Uani 1 1 d .
O2 O 0.1818(6) 0.0607(3) 0.3274(4) 0.0222(10) Uani 1 1 d .
O3 O 0.3164(6) 0.1906(3) 0.2202(4) 0.0225(10) Uani 1 1 d .
O4 O 0.0216(6) 0.2189(3) 0.3251(4) 0.0227(10) Uani 1 1 d .
Ti1 Ti 0.25822(16) 0.17681(7) 0.37068(9) 0.0165(3) Uani 1 1 d .
Cl1 Cl 0.7576(14) 0.0189(5) 0.0883(7) 0.204(4) Uani 1 1 d D
C30 C 0.942(4) 0.0389(11) 0.005(3) 0.24(2) Uani 1 1 d D
H30A H 0.8946 0.0558 -0.0650 0.284 Uiso 1 1 calc R
H30B H 1.0176 0.0855 0.0334 0.284 Uiso 1 1 calc R

loop_
_atom_site_aniso_label
_atom_site_aniso_U_11
_atom_site_aniso_U_22
_atom_site_aniso_U_33
_atom_site_aniso_U_23
_atom_site_aniso_U_13
_atom_site_aniso_U_12
C1 0.021(4) 0.035(4) 0.041(4) 0.010(3) 0.005(3) 0.001(3)
C2 0.024(4) 0.024(4) 0.025(3) 0.009(3) 0.010(3) 0.004(3)
C3 0.033(4) 0.021(4) 0.048(5) -0.005(3) 0.013(3) 0.004(3)
C4 0.034(4) 0.022(4) 0.025(4) -0.005(3) 0.008(3) -0.003(3)
C5 0.041(5) 0.024(4) 0.061(6) -0.017(4) 0.007(4) -0.004(3)
C6 0.038(5) 0.073(6) 0.016(4) 0.005(4) 0.007(3) -0.012(4)
C7 0.030(4) 0.036(4) 0.011(3) 0.004(3) 0.005(3) -0.014(3)
C8 0.027(4) 0.054(5) 0.018(4) 0.016(3) -0.004(3) -0.012(3)
C9 0.018(3) 0.027(4) 0.027(4) 0.009(3) -0.002(3) -0.005(3)
C10 0.021(4) 0.050(5) 0.034(4) 0.015(4) -0.003(3) -0.002(3)
F1 0.028(2) 0.030(2) 0.0163(19) 0.0026(16) 0.0030(15) 0.0043(17)
F2 0.036(2) 0.020(2) 0.028(2) -0.0016(17) -0.0062(18) 0.0002(17)
O1 0.020(2) 0.023(2) 0.024(2) 0.0008(19) -0.0003(18) 0.0026(19)
O2 0.021(2) 0.021(2) 0.025(3) -0.0021(19) 0.0025(19) -0.0025(19)
O3 0.022(2) 0.029(3) 0.017(2) 0.0020(19) 0.0014(18) -0.0025(19)
O4 0.021(2) 0.027(3) 0.020(2) 0.0040(19) 0.0001(18) 0.0038(19)
Ti1 0.0196(6) 0.0163(6) 0.0137(6) 0.0001(4) -0.0001(4) 0.0017(4)
Cl1 0.277(11) 0.157(7) 0.181(8) -0.029(6) 0.030(7) -0.040(7)
C30 0.33(6) 0.26(6) 0.12(2) 0.07(4) 0.05(3) -0.04(4)

loop_
_atom_type_symbol
_atom_type_description
_atom_type_scat_dispersion_real
_atom_type_scat_dispersion_imag
_atom_type_scat_source
C C 0.0033 0.0016 'International Tables Vol C Tables 4.2.6.8 and 6.1.1.4'
H H 0.0000 0.0000 'International Tables Vol C Tables 4.2.6.8 and 6.1.1.4'
O O 0.0106 0.0060 'International Tables Vol C Tables 4.2.6.8 and 6.1.1.4'
F F 0.0171 0.0103 'International Tables Vol C Tables 4.2.6.8 and 6.1.1.4'
Ti Ti 0.2776 0.4457 'International Tables Vol C Tables 4.2.6.8 and 6.1.1.4'
Cl Cl 0.1484 0.1585 'International Tables Vol C Tables 4.2.6.8 and 6.1.1.4'

loop_
_geom_angle_atom_site_label_1
_geom_angle_atom_site_label_2
_geom_angle_atom_site_label_3
_geom_angle
_geom_angle_site_symmetry_1
C2 C1 H1A 109.5 .
C2 C1 H1B 109.5 .
H1A C1 H1B 109.5 .
C2 C1 H1C 109.5 .
H1A C1 H1C 109.5 .
H1B C1 H1C 109.5 .
O1 C2 C3 122.4(6) .
O1 C2 C1 115.7(6) .
C3 C2 C1 121.8(7) .
C4 C3 C2 123.1(7) .
C4 C3 H3 118.4 .
C2 C3 H3 118.4 .
O2 C4 C3 123.4(7) .
O2 C4 C5 116.7(7) .
C3 C4 C5 119.9(7) .
C4 C5 H5A 109.5 .
C4 C5 H5B 109.5 .
H5A C5 H5B 109.5 .
C4 C5 H5C 109.5 .
H5A C5 H5C 109.5 .
H5B C5 H5C 109.5 .
C7 C6 H6A 109.5 .
C7 C6 H6B 109.5 .
H6A C6 H6B 109.5 .
C7 C6 H6C 109.5 .
H6A C6 H6C 109.5 .
H6B C6 H6C 109.5 .
O3 C7 C8 122.6(6) .
O3 C7 C6 117.1(7) .
C8 C7 C6 120.3(7) .
C9 C8 C7 123.0(6) .
C9 C8 H8 118.5 .
C7 C8 H8 118.5 .
O4 C9 C8 121.9(6) .
O4 C9 C10 117.0(7) .
C8 C9 C10 121.1(7) .
C9 C10 H10A 109.5 .
C9 C10 H10B 109.5 .
H10A C10 H10B 109.5 .
C9 C10 H10C 109.5 .
H10A C10 H10C 109.5 .
H10B C10 H10C 109.5 .
C2 O1 Ti1 134.2(5) .
C4 O2 Ti1 133.2(5) .
C7 O3 Ti1 132.7(4) .
C9 O4 Ti1 135.9(5) .
F1 Ti1 F2 96.3(2) .
F1 Ti1 O4 90.64(19) .
F2 Ti1 O4 97.9(2) .
F1 Ti1 O1 97.1(2) .
F2 Ti1 O1 88.0(2) .
O4 Ti1 O1 169.7(2) .
F1 Ti1 O3 171.7(2) .
F2 Ti1 O3 90.2(2) .
O4 Ti1 O3 83.4(2) .
O1 Ti1 O3 88.2(2) .
F1 Ti1 O2 89.9(2) .
F2 Ti1 O2 170.1(2) .
O4 Ti1 O2 89.6(2) .
O1 Ti1 O2 83.6(2) .
O3 Ti1 O2 84.2(2) .
C30 C30 Cl1 109.9(13) 3_755
C30 C30 H30A 109.7 3_755
Cl1 C30 H30A 109.7 .
C30 C30 H30B 109.7 3_755
Cl1 C30 H30B 109.7 .
H30A C30 H30B 108.2 .

loop_
_geom_bond_atom_site_label_1
_geom_bond_atom_site_label_2
_geom_bond_distance
_geom_bond_site_symmetry_2
C1 C2 1.503(10) .
C1 H1A 0.9800 .
C1 H1B 0.9800 .
C1 H1C 0.9800 .
C2 O1 1.295(8) .
C2 C3 1.389(11) .
C3 C4 1.387(11) .
C3 H3 0.9500 .
C4 O2 1.260(9) .
C4 C5 1.498(10) .
C5 H5A 0.9800 .
C5 H5B 0.9800 .
C5 H5C 0.9800 .
C6 C7 1.501(10) .
C6 H6A 0.9800 .
C6 H6B 0.9800 .
C6 H6C 0.9800 .
C7 O3 1.272(8) .
C7 C8 1.405(11) .
C8 C9 1.390(10) .
C8 H8 0.9500 .
C9 O4 1.271(8) .
C9 C10 1.487(10) .
C10 H10A 0.9800 .
C10 H10B 0.9800 .
C10 H10C 0.9800 .
F1 Ti1 1.799(4) .
F2 Ti1 1.806(4) .
O1 Ti1 1.954(5) .
O2 Ti1 2.006(5) .
O3 Ti1 2.004(5) .
O4 Ti1 1.938(5) .
Cl1 C30 1.784(10) .
C30 C30 1.507(10) 3_755
C30 H30A 0.9900 .
C30 H30B 0.9900 .

loop_
_geom_torsion_atom_site_label_1
_geom_torsion_atom_site_label_2
_geom_torsion_atom_site_label_3
_geom_torsion_atom_site_label_4
_geom_torsion
O1 C2 C3 C4 0.3(12)
C1 C2 C3 C4 -177.7(7)
C2 C3 C4 O2 0.1(13)
C2 C3 C4 C5 -178.3(8)
O3 C7 C8 C9 1.7(13)
C6 C7 C8 C9 -176.1(8)
C7 C8 C9 O4 -3.6(12)
C7 C8 C9 C10 176.1(8)
C3 C2 O1 Ti1 -1.3(11)
C1 C2 O1 Ti1 176.8(5)
C3 C4 O2 Ti1 0.5(11)
C5 C4 O2 Ti1 178.9(5)
C8 C7 O3 Ti1 5.5(11)
C6 C7 O3 Ti1 -176.7(6)
C8 C9 O4 Ti1 -1.9(11)
C10 C9 O4 Ti1 178.4(5)
C9 O4 Ti1 F1 -168.4(7)
C9 O4 Ti1 F2 95.1(7)
C9 O4 Ti1 O1 -29.5(16)
C9 O4 Ti1 O3 5.8(7)
C9 O4 Ti1 O2 -78.5(7)
C2 O1 Ti1 F1 90.5(6)
C2 O1 Ti1 F2 -173.3(6)
C2 O1 Ti1 O4 -48.0(15)
C2 O1 Ti1 O3 -83.0(6)
C2 O1 Ti1 O2 1.4(6)
C7 O3 Ti1 F1 37.0(17)
C7 O3 Ti1 F2 -105.4(6)
C7 O3 Ti1 O4 -7.5(6)
C7 O3 Ti1 O1 166.5(7)
C7 O3 Ti1 O2 82.7(6)
C4 O2 Ti1 F1 -98.1(6)
C4 O2 Ti1 F2 31.7(15)
C4 O2 Ti1 O4 171.3(6)
C4 O2 Ti1 O1 -0.9(6)
C4 O2 Ti1 O3 87.9(6)
